data_2021815
loop_
_publ_author_name
'Zhang, Chong'
'Zhang, Qing-Hong'
'Zhang, Kou-Lin'

_publ_section_title
;
 Band gap, sorption properties and fluorescence sensing behaviour of a
 novel 1D\\rightarrow 2D cathenane-like cobalt(II)--organic framework
;
_journal_coeditor_code YF3197
_journal_issue 12
_journal_name_full 'Acta Crystallographica Section C'
_journal_page_first
;
;
_journal_paper_doi 10.1107/S2053229619014669
_journal_volume 75
_journal_year 2019
_chemical_formula_iupac '[Co (C7 H5 N O5 S) (C14 H14 N4)1.5 (H2 O)2], 2H2 O'
_chemical_formula_moiety 'C28 H30 Co N7 O7 S, 2(H2O)'
_chemical_formula_sum 'C28 H34 Co N7 O9 S'
_chemical_formula_weight 703.62
_chemical_name_systematic
'Poly[[bis(2-amino-4-sulfonatobenzoato-\k<i>O</i>^1^)tetraaquatris{\m-1,4-bis[(imidazol-1-yl)methyl]benzene-\k^2^<i>N</i>^3^:<i>N</i>^3'^}dicobalt(II)] tetrahydrate]'
_space_group_crystal_system monoclinic
_space_group_IT_number 14
_space_group_name_Hall '-P 2ybc'
_space_group_name_H-M_alt 'P 1 21/c 1'
_atom_sites_solution_hydrogens mixed
_audit_creation_method SHELXL-2016/6
_cell_angle_alpha 90
_cell_angle_beta 94.595(3)
_cell_angle_gamma 90
_cell_formula_units_Z 4
_cell_length_a 10.8248(10)
_cell_length_b 21.331(2)
_cell_length_c 13.5460(15)
_cell_measurement_reflns_used 9911
_cell_measurement_temperature 296(2)
_cell_measurement_theta_max 27.4992
_cell_measurement_theta_min 2.4335
_cell_volume 3117.8(5)
_computing_cell_refinement
;
SMART (Bruker, 2008)
;
_computing_data_collection
;
SMART (Bruker, 2008)
;
_computing_data_reduction
;
SAINT (Bruker, 2008)
;
_computing_molecular_graphics
;
DIAMOND (Brandenburg & Putz, 2005)
;
_computing_publication_material
;
Mercury (Macrae <i>et al.</i>,  2008)
;
_computing_structure_refinement
;
SHELXL2016 (Sheldrick, 2015b)
;
_computing_structure_solution
;
SHELXL2016 (Sheldrick, 2015a)
;
_diffrn_ambient_temperature 296(2)
_diffrn_measured_fraction_theta_full 0.999
_diffrn_measured_fraction_theta_max 0.997
_diffrn_measurement_device_type 'Bruker SMART CCD area detector'
_diffrn_measurement_method 'phi and omega scans'
_diffrn_radiation_type MoK\a
_diffrn_radiation_wavelength 0.71073
_diffrn_reflns_av_R_equivalents 0.0477
_diffrn_reflns_av_unetI/netI 0.0405
_diffrn_reflns_limit_h_max 13
_diffrn_reflns_limit_h_min -14
_diffrn_reflns_limit_k_max 27
_diffrn_reflns_limit_k_min -21
_diffrn_reflns_limit_l_max 17
_diffrn_reflns_limit_l_min -17
_diffrn_reflns_number 47170
_diffrn_reflns_theta_full 25.242
_diffrn_reflns_theta_max 27.579
_diffrn_reflns_theta_min 1.785
_exptl_absorpt_coefficient_mu 0.682
_exptl_absorpt_correction_T_max 0.930
_exptl_absorpt_correction_T_min 0.849
_exptl_absorpt_correction_type empirical
_exptl_absorpt_process_details
;
(SADABS; Bruker, 2008)
;
_exptl_crystal_colour purple
_exptl_crystal_density_diffrn 1.499
_exptl_crystal_density_method 'not measured'
_exptl_crystal_description block
_exptl_crystal_F_000 1464
_exptl_crystal_size_max 0.25
_exptl_crystal_size_mid 0.2
_exptl_crystal_size_min 0.18
_refine_diff_density_max 0.431
_refine_diff_density_min -0.241
_refine_ls_extinction_method none
_refine_ls_goodness_of_fit_ref 1.015
_refine_ls_hydrogen_treatment constr
_refine_ls_matrix_type full
_refine_ls_number_parameters 415
_refine_ls_number_reflns 7197
_refine_ls_number_restraints 12
_refine_ls_restrained_S_all 1.014
_refine_ls_R_factor_all 0.0717
_refine_ls_R_factor_gt 0.0400
_refine_ls_shift/su_max 0.000
_refine_ls_shift/su_mean 0.000
_refine_ls_structure_factor_coef Fsqd
_refine_ls_weighting_details 'w=1/[\s^2^(Fo^2^)+(0.0388P)^2^+1.5321P] where P=(Fo^2^+2Fc^2^)/3'
_refine_ls_weighting_scheme calc
_refine_ls_wR_factor_gt 0.0824
_refine_ls_wR_factor_ref 0.0928
_reflns_number_gt 5163
_reflns_number_total 7197
_reflns_threshold_expression 'I > 2\s(I)'
_cod_data_source_file yf3197sup1.cif
_cod_data_source_block I
_cod_original_sg_symbol_H-M 'P 21/c'
_cod_database_code 2021815
_shelx_space_group_comment
;
The symmetry employed for this shelxl refinement is uniquely defined
by the following loop, which should always be used as a source of
symmetry information in preference to the above space-group names.
They are only intended as comments.
;

loop_
_space_group_symop_operation_xyz
'x, y, z'
'-x, y+1/2, -z+1/2'
'-x, -y, -z'
'x, -y-1/2, z-1/2'

loop_
_atom_site_type_symbol
_atom_site_label
_atom_site_fract_x
_atom_site_fract_y
_atom_site_fract_z
_atom_site_U_iso_or_equiv
_atom_site_adp_type
_atom_site_calc_flag
_atom_site_occupancy
C C1 0.55205(19) 0.73516(10) 0.11040(15) 0.0303(5) Uani d 1
C C2 0.48663(18) 0.68925(9) 0.05218(15) 0.0280(5) Uani d 1
C C3 0.54735(18) 0.65821(10) -0.02082(15) 0.0296(5) Uani d 1
H H3 0.504878 0.627755 -0.059151 0.036 Uiso calc 1
C C4 0.66839(18) 0.67152(10) -0.03753(15) 0.0290(5) Uani d 1
C C5 0.73010(19) 0.71917(10) 0.01588(16) 0.0340(5) Uani d 1
H H5 0.810556 0.729763 0.002905 0.041 Uiso calc 1
C C6 0.67307(19) 0.75057(11) 0.08742(17) 0.0361(5) Uani d 1
H H6 0.715080 0.782884 0.121792 0.043 Uiso calc 1
C C7 0.35682(19) 0.66993(10) 0.06816(16) 0.0318(5) Uani d 1
C C8 0.0135(2) 0.80637(11) 0.16561(17) 0.0382(5) Uani d 1
H H8 -0.053346 0.788012 0.129082 0.046 Uiso calc 1
C C9 0.1331(2) 0.87657(11) 0.23801(18) 0.0425(6) Uani d 1
H H9 0.166218 0.914533 0.261220 0.051 Uiso calc 1
C C10 0.1840(2) 0.81947(10) 0.25198(17) 0.0373(5) Uani d 1
H H10 0.259307 0.811459 0.287779 0.045 Uiso calc 1
C C11 -0.0705(2) 0.91532(12) 0.1536(2) 0.0477(6) Uani d 1
H H11A -0.087600 0.939793 0.211264 0.057 Uiso calc 1
H H11B -0.146670 0.894431 0.129579 0.057 Uiso calc 1
C C12 -0.03121(19) 0.95894(10) 0.07418(16) 0.0329(5) Uani d 1
C C13 0.0063(2) 0.93627(10) -0.01424(17) 0.0364(5) Uani d 1
H H13 0.010981 0.893235 -0.024236 0.044 Uiso calc 1
C C14 -0.03677(19) 1.02317(10) 0.08777(16) 0.0353(5) Uani d 1
H H14 -0.061297 1.039123 0.147038 0.042 Uiso calc 1
C C15 0.3156(2) 0.63290(10) 0.35967(16) 0.0370(5) Uani d 1
H H15 0.351747 0.607246 0.314512 0.044 Uiso calc 1
C C16 0.2797(2) 0.67932(10) 0.49662(16) 0.0378(5) Uani d 1
H H16 0.284282 0.692198 0.562405 0.045 Uiso calc 1
C C17 0.1961(2) 0.69774(10) 0.42368(16) 0.0364(5) Uani d 1
H H17 0.132499 0.726248 0.430993 0.044 Uiso calc 1
C C18 0.4639(2) 0.60589(11) 0.50453(17) 0.0395(5) Uani d 1
H H18A 0.517981 0.636768 0.538129 0.047 Uiso calc 1
H H18B 0.509920 0.585465 0.455037 0.047 Uiso calc 1
C C19 0.42871(19) 0.55762(10) 0.57882(16) 0.0319(5) Uani d 1
C C20 0.3270(2) 0.51942(11) 0.56079(17) 0.0405(6) Uani d 1
H H20 0.275689 0.524812 0.502998 0.049 Uiso calc 1
C C21 0.29972(19) 0.47301(11) 0.62737(18) 0.0396(6) Uani d 1
H H21 0.230539 0.447678 0.613712 0.048 Uiso calc 1
C C22 0.37388(19) 0.46413(10) 0.71323(16) 0.0310(5) Uani d 1
C C23 0.4757(2) 0.50303(11) 0.73165(17) 0.0419(6) Uani d 1
H H23 0.526784 0.497808 0.789586 0.050 Uiso calc 1
C C24 0.5025(2) 0.54926(11) 0.66578(17) 0.0415(6) Uani d 1
H H24 0.570933 0.575056 0.679938 0.050 Uiso calc 1
C C25 -0.1335(2) 0.61945(10) 0.19766(17) 0.0361(5) Uani d 1
H H25 -0.116281 0.589298 0.151109 0.043 Uiso calc 1
C C26 -0.2320(2) 0.67400(11) 0.30109(18) 0.0422(6) Uani d 1
H H26 -0.293099 0.689085 0.339401 0.051 Uiso calc 1
C C27 -0.1165(2) 0.69655(11) 0.29819(17) 0.0384(5) Uani d 1
H H27 -0.084014 0.730402 0.334957 0.046 Uiso calc 1
C C28 0.3519(2) 0.41377(11) 0.78747(18) 0.0418(6) Uani d 1
H H28A 0.424028 0.386638 0.794030 0.050 Uiso calc 1
H H28B 0.344183 0.433342 0.851314 0.050 Uiso calc 1
Co Co1 0.13043(2) 0.67662(2) 0.19342(2) 0.02851(9) Uani d 1
N N1 0.10881(16) 0.77464(8) 0.20574(13) 0.0324(4) Uani d 1
N N2 0.02332(17) 0.86780(8) 0.18304(14) 0.0370(4) Uani d 1
N N3 0.21837(16) 0.66843(8) 0.33721(13) 0.0328(4) Uani d 1
N N4 0.35656(16) 0.63793(8) 0.45495(13) 0.0328(4) Uani d 1
N N5 -0.05354(16) 0.66210(8) 0.23279(14) 0.0348(4) Uani d 1
N N6 -0.24231(16) 0.62477(8) 0.23702(14) 0.0357(4) Uani d 1
N N7 0.50401(17) 0.76515(9) 0.18705(14) 0.0456(5) Uani d 1
H H7A 0.547282 0.792868 0.220417 0.055 Uiso d 1
H H7B 0.430322 0.756408 0.202225 0.055 Uiso d 1
O O1 0.30963(13) 0.69040(7) 0.14428(11) 0.0377(4) Uani d 1
O O2 0.30064(15) 0.63448(8) 0.00598(14) 0.0543(5) Uani d 1
O O3 0.69991(16) 0.56416(8) -0.12086(13) 0.0515(4) Uani d 1
O O4 0.71524(16) 0.65599(8) -0.22058(12) 0.0509(4) Uani d 1
O O5 0.87662(14) 0.63194(9) -0.09371(14) 0.0583(5) Uani d 1
O O1W 0.16273(15) 0.57782(8) 0.17163(13) 0.0493(4) Uani d 1
H H1WA 0.107338 0.550232 0.159124 0.074 Uiso d 1
H H1WB 0.214761 0.576771 0.128631 0.074 Uiso d 1
O O2W 0.06616(14) 0.67859(8) 0.03544(11) 0.0429(4) Uani d 1
H H2WB 0.002639 0.662495 0.003686 0.064 Uiso d 1
H H2WA 0.130456 0.663475 0.012329 0.064 Uiso d 1
O O3W 0.24633(19) 0.98955(9) 0.45318(15) 0.0716(6) Uani d 1
H H3WB 0.271798 0.951632 0.464202 0.107 Uiso d 1
H H3WA 0.274941 1.011154 0.504285 0.107 Uiso d 1
O O4W 0.00112(18) 0.98599(8) 0.37977(16) 0.0661(5) Uani d 1
H H4WB -0.041126 0.955465 0.399566 0.099 Uiso d 1
H H4WA 0.072292 0.985644 0.412003 0.099 Uiso d 1
S S1 0.74575(5) 0.62794(3) -0.12506(4) 0.03206(13) Uani d 1

loop_
_atom_site_aniso_label
_atom_site_aniso_U_11
_atom_site_aniso_U_22
_atom_site_aniso_U_33
_atom_site_aniso_U_12
_atom_site_aniso_U_13
_atom_site_aniso_U_23
C1 0.0277(11) 0.0332(12) 0.0302(11) 0.0015(9) 0.0020(9) -0.0001(9)
C2 0.0248(10) 0.0314(11) 0.0277(11) -0.0017(8) 0.0013(8) 0.0031(9)
C3 0.0246(10) 0.0335(11) 0.0301(11) -0.0008(9) -0.0016(9) -0.0006(9)
C4 0.0264(10) 0.0348(12) 0.0258(11) 0.0010(9) 0.0026(8) 0.0013(9)
C5 0.0231(10) 0.0410(13) 0.0380(12) -0.0034(9) 0.0034(9) -0.0005(10)
C6 0.0275(11) 0.0388(12) 0.0419(13) -0.0061(9) 0.0025(9) -0.0084(10)
C7 0.0261(11) 0.0341(12) 0.0352(12) 0.0002(9) 0.0020(9) 0.0019(10)
C8 0.0344(12) 0.0371(13) 0.0423(14) -0.0056(10) -0.0022(10) 0.0085(10)
C9 0.0475(14) 0.0309(13) 0.0487(15) -0.0027(10) 0.0010(12) -0.0014(11)
C10 0.0347(12) 0.0377(13) 0.0387(13) 0.0001(10) -0.0011(10) 0.0029(10)
C11 0.0422(14) 0.0455(14) 0.0570(16) 0.0124(11) 0.0133(12) 0.0213(12)
C12 0.0277(11) 0.0314(12) 0.0392(13) 0.0057(9) 0.0000(9) 0.0099(10)
C13 0.0386(12) 0.0244(11) 0.0459(14) 0.0037(9) 0.0022(10) 0.0011(10)
C14 0.0350(12) 0.0387(13) 0.0319(12) 0.0060(10) 0.0013(9) -0.0007(10)
C15 0.0490(14) 0.0353(12) 0.0277(12) 0.0089(10) 0.0093(10) -0.0004(10)
C16 0.0490(14) 0.0376(13) 0.0275(12) 0.0034(11) 0.0069(10) -0.0035(10)
C17 0.0427(13) 0.0331(12) 0.0344(13) 0.0067(10) 0.0095(10) -0.0020(10)
C18 0.0359(12) 0.0403(13) 0.0417(13) 0.0028(10) -0.0008(10) 0.0096(11)
C19 0.0303(11) 0.0305(11) 0.0343(12) 0.0010(9) -0.0002(9) 0.0046(9)
C20 0.0307(12) 0.0450(14) 0.0434(14) -0.0015(10) -0.0123(10) 0.0107(11)
C21 0.0239(11) 0.0401(13) 0.0533(15) -0.0078(10) -0.0068(10) 0.0075(11)
C22 0.0265(11) 0.0328(12) 0.0337(12) 0.0006(9) 0.0032(9) 0.0035(9)
C23 0.0439(14) 0.0453(14) 0.0339(13) -0.0105(11) -0.0131(10) 0.0080(11)
C24 0.0403(13) 0.0404(13) 0.0419(14) -0.0153(11) -0.0089(11) 0.0042(11)
C25 0.0375(13) 0.0307(12) 0.0418(13) 0.0006(10) 0.0130(10) 0.0011(10)
C26 0.0414(13) 0.0427(14) 0.0448(14) 0.0027(11) 0.0182(11) -0.0027(11)
C27 0.0417(14) 0.0339(12) 0.0411(13) -0.0033(10) 0.0125(11) -0.0047(10)
C28 0.0360(13) 0.0462(14) 0.0427(14) -0.0066(10) 0.0013(10) 0.0121(11)
Co1 0.02796(16) 0.02889(16) 0.02914(16) -0.00229(12) 0.00506(11) 0.00235(12)
N1 0.0335(10) 0.0298(10) 0.0337(10) -0.0019(8) 0.0013(8) 0.0067(8)
N2 0.0368(11) 0.0316(10) 0.0429(11) 0.0031(8) 0.0057(9) 0.0129(8)
N3 0.0397(10) 0.0328(10) 0.0263(9) 0.0067(8) 0.0058(8) 0.0026(8)
N4 0.0389(10) 0.0305(10) 0.0290(10) 0.0026(8) 0.0025(8) 0.0047(8)
N5 0.0333(10) 0.0322(10) 0.0403(11) -0.0011(8) 0.0121(8) 0.0012(8)
N6 0.0330(10) 0.0341(10) 0.0410(11) -0.0046(8) 0.0105(8) 0.0053(9)
N7 0.0333(10) 0.0582(13) 0.0463(12) -0.0101(9) 0.0100(9) -0.0223(10)
O1 0.0280(8) 0.0551(10) 0.0309(8) -0.0099(7) 0.0071(6) -0.0019(7)
O2 0.0339(9) 0.0630(12) 0.0675(12) -0.0162(8) 0.0131(8) -0.0316(10)
O3 0.0603(11) 0.0376(10) 0.0570(11) -0.0012(8) 0.0075(9) -0.0081(8)
O4 0.0574(11) 0.0639(11) 0.0324(9) 0.0134(9) 0.0095(8) 0.0045(8)
O5 0.0243(8) 0.0834(14) 0.0662(12) 0.0087(8) -0.0036(8) -0.0351(10)
O1W 0.0489(10) 0.0413(10) 0.0588(11) -0.0005(8) 0.0118(8) -0.0143(8)
O2W 0.0295(8) 0.0638(11) 0.0352(9) -0.0073(7) 0.0006(7) -0.0076(8)
O3W 0.0850(15) 0.0585(12) 0.0701(14) 0.0075(11) -0.0020(11) 0.0041(10)
O4W 0.0618(12) 0.0419(10) 0.0942(15) -0.0028(9) 0.0038(11) 0.0116(10)
S1 0.0249(3) 0.0400(3) 0.0310(3) 0.0041(2) 0.0006(2) -0.0046(2)

loop_
_atom_type_symbol
_atom_type_description
_atom_type_scat_dispersion_real
_atom_type_scat_dispersion_imag
_atom_type_scat_source
C C 0.0033 0.0016 'International Tables Vol C Tables 4.2.6.8 and 6.1.1.4'
H H 0.0000 0.0000 'International Tables Vol C Tables 4.2.6.8 and 6.1.1.4'
Co Co 0.3494 0.9721 'International Tables Vol C Tables 4.2.6.8 and 6.1.1.4'
N N 0.0061 0.0033 'International Tables Vol C Tables 4.2.6.8 and 6.1.1.4'
O O 0.0106 0.0060 'International Tables Vol C Tables 4.2.6.8 and 6.1.1.4'
S S 0.1246 0.1234 'International Tables Vol C Tables 4.2.6.8 and 6.1.1.4'

loop_
_geom_angle_atom_site_label_1
_geom_angle_atom_site_label_2
_geom_angle_atom_site_label_3
_geom_angle_site_symmetry_1
_geom_angle_site_symmetry_3
_geom_angle
_geom_angle_publ_flag
N7 C1 C6 . . 118.60(19) ?
N7 C1 C2 . . 123.25(19) ?
C6 C1 C2 . . 118.15(19) ?
C3 C2 C1 . . 118.73(18) ?
C3 C2 C7 . . 118.18(18) ?
C1 C2 C7 . . 123.02(19) ?
C4 C3 C2 . . 121.77(19) ?
C4 C3 H3 . . 119.1 ?
C2 C3 H3 . . 119.1 ?
C3 C4 C5 . . 119.34(19) ?
C3 C4 S1 . . 120.64(16) ?
C5 C4 S1 . . 120.02(15) ?
C6 C5 C4 . . 120.21(19) ?
C6 C5 H5 . . 119.9 ?
C4 C5 H5 . . 119.9 ?
C5 C6 C1 . . 121.6(2) ?
C5 C6 H6 . . 119.2 ?
C1 C6 H6 . . 119.2 ?
O2 C7 O1 . . 123.41(19) ?
O2 C7 C2 . . 118.67(19) ?
O1 C7 C2 . . 117.91(19) ?
N1 C8 N2 . . 112.6(2) ?
N1 C8 H8 . . 123.7 ?
N2 C8 H8 . . 123.7 ?
C10 C9 N2 . . 106.4(2) ?
C10 C9 H9 . . 126.8 ?
N2 C9 H9 . . 126.8 ?
C9 C10 N1 . . 110.2(2) ?
C9 C10 H10 . . 124.9 ?
N1 C10 H10 . . 124.9 ?
N2 C11 C12 . . 113.05(18) ?
N2 C11 H11A . . 109.0 ?
C12 C11 H11A . . 109.0 ?
N2 C11 H11B . . 109.0 ?
C12 C11 H11B . . 109.0 ?
H11A C11 H11B . . 107.8 ?
C13 C12 C14 . . 118.7(2) ?
C13 C12 C11 . . 121.4(2) ?
C14 C12 C11 . . 119.9(2) ?
C14 C13 C12 3_575 . 120.7(2) ?
C14 C13 H13 3_575 . 119.7 ?
C12 C13 H13 . . 119.7 ?
C13 C14 C12 3_575 . 120.6(2) ?
C13 C14 H14 3_575 . 119.7 ?
C12 C14 H14 . . 119.7 ?
N3 C15 N4 . . 112.06(19) ?
N3 C15 H15 . . 124.0 ?
N4 C15 H15 . . 124.0 ?
C17 C16 N4 . . 106.35(19) ?
C17 C16 H16 . . 126.8 ?
N4 C16 H16 . . 126.8 ?
C16 C17 N3 . . 110.0(2) ?
C16 C17 H17 . . 125.0 ?
N3 C17 H17 . . 125.0 ?
N4 C18 C19 . . 113.00(18) ?
N4 C18 H18A . . 109.0 ?
C19 C18 H18A . . 109.0 ?
N4 C18 H18B . . 109.0 ?
C19 C18 H18B . . 109.0 ?
H18A C18 H18B . . 107.8 ?
C20 C19 C24 . . 118.4(2) ?
C20 C19 C18 . . 121.78(19) ?
C24 C19 C18 . . 119.80(19) ?
C19 C20 C21 . . 121.1(2) ?
C19 C20 H20 . . 119.5 ?
C21 C20 H20 . . 119.5 ?
C22 C21 C20 . . 120.6(2) ?
C22 C21 H21 . . 119.7 ?
C20 C21 H21 . . 119.7 ?
C21 C22 C23 . . 118.2(2) ?
C21 C22 C28 . . 123.54(19) ?
C23 C22 C28 . . 118.26(19) ?
C24 C23 C22 . . 121.2(2) ?
C24 C23 H23 . . 119.4 ?
C22 C23 H23 . . 119.4 ?
C23 C24 C19 . . 120.5(2) ?
C23 C24 H24 . . 119.7 ?
C19 C24 H24 . . 119.7 ?
N5 C25 N6 . . 111.8(2) ?
N5 C25 H25 . . 124.1 ?
N6 C25 H25 . . 124.1 ?
C27 C26 N6 . . 106.6(2) ?
C27 C26 H26 . . 126.7 ?
N6 C26 H26 . . 126.7 ?
C26 C27 N5 . . 109.8(2) ?
C26 C27 H27 . . 125.1 ?
N5 C27 H27 . . 125.1 ?
N6 C28 C22 3_566 . 114.81(18) ?
N6 C28 H28A 3_566 . 108.6 ?
C22 C28 H28A . . 108.6 ?
N6 C28 H28B 3_566 . 108.6 ?
C22 C28 H28B . . 108.6 ?
H28A C28 H28B . . 107.5 ?
N3 Co1 N1 . . 93.08(7) yes
N3 Co1 O1 . . 86.83(6) yes
N1 Co1 O1 . . 89.86(6) yes
N3 Co1 N5 . . 96.84(7) yes
N1 Co1 N5 . . 90.71(7) yes
O1 Co1 N5 . . 176.25(6) yes
N3 Co1 O1W . . 88.81(7) yes
N1 Co1 O1W . . 175.35(7) yes
O1 Co1 O1W . . 86.00(6) yes
N5 Co1 O1W . . 93.28(7) yes
N3 Co1 O2W . . 170.77(6) yes
N1 Co1 O2W . . 91.70(6) yes
O1 Co1 O2W . . 85.29(6) yes
N5 Co1 O2W . . 90.99(6) yes
O1W Co1 O2W . . 85.86(6) yes
C8 N1 C10 . . 104.30(18) ?
C8 N1 Co1 . . 124.42(15) ?
C10 N1 Co1 . . 131.27(14) ?
C8 N2 C9 . . 106.54(18) ?
C8 N2 C11 . . 125.9(2) ?
C9 N2 C11 . . 127.4(2) ?
C15 N3 C17 . . 104.99(18) ?
C15 N3 Co1 . . 123.84(14) ?
C17 N3 Co1 . . 131.11(15) ?
C15 N4 C16 . . 106.59(18) ?
C15 N4 C18 . . 126.57(19) ?
C16 N4 C18 . . 126.84(19) ?
C25 N5 C27 . . 104.88(18) ?
C25 N5 Co1 . . 127.70(15) ?
C27 N5 Co1 . . 127.39(15) ?
C25 N6 C26 . . 106.88(18) ?
C25 N6 C28 . 3_566 126.0(2) ?
C26 N6 C28 . 3_566 127.07(19) ?
C1 N7 H7A . . 120.0 ?
C1 N7 H7B . . 120.0 ?
H7A N7 H7B . . 120.0 ?
C7 O1 Co1 . . 130.34(13) ?
Co1 O1W H1WA . . 125.8 ?
Co1 O1W H1WB . . 104.2 ?
H1WA O1W H1WB . . 110.2 ?
Co1 O2W H2WB . . 131.5 ?
Co1 O2W H2WA . . 98.4 ?
H2WB O2W H2WA . . 108.2 ?
H3WB O3W H3WA . . 105.7 ?
H4WB O4W H4WA . . 108.5 ?
O4 S1 O5 . . 112.80(11) ?
O4 S1 O3 . . 111.74(11) ?
O5 S1 O3 . . 111.92(11) ?
O4 S1 C4 . . 107.29(10) ?
O5 S1 C4 . . 106.07(10) ?
O3 S1 C4 . . 106.53(10) ?

loop_
_geom_bond_atom_site_label_1
_geom_bond_atom_site_label_2
_geom_bond_site_symmetry_2
_geom_bond_distance
_geom_bond_publ_flag
C1 N7 . 1.358(3) ?
C1 C6 . 1.409(3) ?
C1 C2 . 1.412(3) ?
C2 C3 . 1.397(3) ?
C2 C7 . 1.497(3) ?
C3 C4 . 1.377(3) ?
C3 H3 . 0.9300 ?
C4 C5 . 1.388(3) ?
C4 S1 . 1.769(2) ?
C5 C6 . 1.365(3) ?
C5 H5 . 0.9300 ?
C6 H6 . 0.9300 ?
C7 O2 . 1.253(3) ?
C7 O1 . 1.265(3) ?
C8 N1 . 1.314(3) ?
C8 N2 . 1.334(3) ?
C8 H8 . 0.9300 ?
C9 C10 . 1.344(3) ?
C9 N2 . 1.364(3) ?
C9 H9 . 0.9300 ?
C10 N1 . 1.374(3) ?
C10 H10 . 0.9300 ?
C11 N2 . 1.467(3) ?
C11 C12 . 1.509(3) ?
C11 H11A . 0.9700 ?
C11 H11B . 0.9700 ?
C12 C13 . 1.382(3) ?
C12 C14 . 1.384(3) ?
C13 C14 3_575 1.379(3) ?
C13 H13 . 0.9300 ?
C14 H14 . 0.9300 ?
C15 N3 . 1.313(3) ?
C15 N4 . 1.335(3) ?
C15 H15 . 0.9300 ?
C16 C17 . 1.344(3) ?
C16 N4 . 1.366(3) ?
C16 H16 . 0.9300 ?
C17 N3 . 1.366(3) ?
C17 H17 . 0.9300 ?
C18 N4 . 1.464(3) ?
C18 C19 . 1.510(3) ?
C18 H18A . 0.9700 ?
C18 H18B . 0.9700 ?
C19 C20 . 1.376(3) ?
C19 C24 . 1.381(3) ?
C20 C21 . 1.387(3) ?
C20 H20 . 0.9300 ?
C21 C22 . 1.372(3) ?
C21 H21 . 0.9300 ?
C22 C23 . 1.386(3) ?
C22 C28 . 1.503(3) ?
C23 C24 . 1.376(3) ?
C23 H23 . 0.9300 ?
C24 H24 . 0.9300 ?
C25 N5 . 1.318(3) ?
C25 N6 . 1.336(3) ?
C25 H25 . 0.9300 ?
C26 C27 . 1.344(3) ?
C26 N6 . 1.361(3) ?
C26 H26 . 0.9300 ?
C27 N5 . 1.373(3) ?
C27 H27 . 0.9300 ?
C28 N6 3_566 1.460(3) ?
C28 H28A . 0.9700 ?
C28 H28B . 0.9700 ?
Co1 N3 . 2.1056(17) yes
Co1 N1 . 2.1121(18) yes
Co1 O1 . 2.1211(14) yes
Co1 N5 . 2.1251(17) yes
Co1 O1W . 2.1605(16) yes
Co1 O2W . 2.1969(15) yes
N7 H7A . 0.8599 ?
N7 H7B . 0.8600 ?
O3 S1 . 1.4510(17) ?
O4 S1 . 1.4396(17) ?
O5 S1 . 1.4485(16) ?
O1W H1WA . 0.8474 ?
O1W H1WB . 0.8424 ?
O2W H2WB . 0.8535 ?
O2W H2WA . 0.8493 ?
O3W H3WB . 0.8636 ?
O3W H3WA . 0.8679 ?
O4W H4WB . 0.8513 ?
O4W H4WA . 0.8546 ?

loop_
_geom_hbond_atom_site_label_D
_geom_hbond_atom_site_label_H
_geom_hbond_atom_site_label_A
_geom_hbond_site_symmetry_A
_geom_hbond_distance_DH
_geom_hbond_distance_HA
_geom_hbond_distance_DA
_geom_hbond_angle_DHA
O4W H4WB O5 4_476 0.85 2.07 2.890(3) 161.1
C23 H23 O3 1_556 0.93 2.57 3.287(3) 133.9
C21 H21 N6 3_566 0.93 2.54 2.880(3) 101.9
O3W H3WA O3 2_655 0.87 1.94 2.796(3) 167.1
C28 H28B O3W 4_576 0.97 2.44 3.318(3) 150.0
C6 H6 O4 4_576 0.93 2.50 3.280(3) 141.3
N7 H7A O4 4_576 0.86 2.21 3.027(3) 157.8
O3W H3WB O2 4_576 0.86 1.94 2.791(3) 168.2
O2W H2WB O5 1_455 0.85 1.93 2.772(2) 167.3
C25 H25 O4W 2_545 0.93 2.58 3.391(3) 145.6
O1W H1WA O4W 2_545 0.85 1.85 2.696(2) 172.8

loop_
_geom_torsion_atom_site_label_1
_geom_torsion_atom_site_label_2
_geom_torsion_atom_site_label_3
_geom_torsion_atom_site_label_4
_geom_torsion_site_symmetry_4
_geom_torsion
N7 C1 C2 C3 . -175.8(2)
C6 C1 C2 C3 . 4.3(3)
N7 C1 C2 C7 . 1.1(3)
C6 C1 C2 C7 . -178.74(19)
C1 C2 C3 C4 . -0.4(3)
C7 C2 C3 C4 . -177.46(19)
C2 C3 C4 C5 . -3.3(3)
C2 C3 C4 S1 . 175.94(16)
C3 C4 C5 C6 . 3.0(3)
S1 C4 C5 C6 . -176.32(17)
C4 C5 C6 C1 . 1.1(3)
N7 C1 C6 C5 . 175.4(2)
C2 C1 C6 C5 . -4.8(3)
C3 C2 C7 O2 . -11.4(3)
C1 C2 C7 O2 . 171.6(2)
C3 C2 C7 O1 . 168.48(19)
C1 C2 C7 O1 . -8.5(3)
N2 C9 C10 N1 . 0.7(3)
N2 C11 C12 C13 . 54.6(3)
N2 C11 C12 C14 . -127.8(2)
C14 C12 C13 C14 3_575 -0.4(4)
C11 C12 C13 C14 3_575 177.2(2)
C13 C12 C14 C13 3_575 0.4(4)
C11 C12 C14 C13 3_575 -177.2(2)
N4 C16 C17 N3 . 0.4(3)
N4 C18 C19 C20 . 39.3(3)
N4 C18 C19 C24 . -143.4(2)
C24 C19 C20 C21 . -0.9(4)
C18 C19 C20 C21 . 176.5(2)
C19 C20 C21 C22 . 0.1(4)
C20 C21 C22 C23 . 0.5(3)
C20 C21 C22 C28 . -178.4(2)
C21 C22 C23 C24 . -0.3(4)
C28 C22 C23 C24 . 178.7(2)
C22 C23 C24 C19 . -0.6(4)
C20 C19 C24 C23 . 1.1(4)
C18 C19 C24 C23 . -176.3(2)
N6 C26 C27 N5 . 0.1(3)
C21 C22 C28 N6 3_566 -1.6(3)
C23 C22 C28 N6 3_566 179.5(2)
N2 C8 N1 C10 . 0.1(3)
N2 C8 N1 Co1 . -178.93(14)
C9 C10 N1 C8 . -0.5(3)
C9 C10 N1 Co1 . 178.44(16)
N1 C8 N2 C9 . 0.3(3)
N1 C8 N2 C11 . -176.2(2)
C10 C9 N2 C8 . -0.6(3)
C10 C9 N2 C11 . 175.8(2)
C12 C11 N2 C8 . -111.5(3)
C12 C11 N2 C9 . 72.8(3)
N4 C15 N3 C17 . -0.1(3)
N4 C15 N3 Co1 . 177.47(14)
C16 C17 N3 C15 . -0.2(3)
C16 C17 N3 Co1 . -177.54(15)
N3 C15 N4 C16 . 0.4(3)
N3 C15 N4 C18 . -178.90(19)
C17 C16 N4 C15 . -0.5(2)
C17 C16 N4 C18 . 178.8(2)
C19 C18 N4 C15 . -111.8(2)
C19 C18 N4 C16 . 69.0(3)
N6 C25 N5 C27 . -0.2(3)
N6 C25 N5 Co1 . -178.30(14)
C26 C27 N5 C25 . 0.1(3)
C26 C27 N5 Co1 . 178.17(15)
N5 C25 N6 C26 . 0.3(3)
N5 C25 N6 C28 3_566 178.23(19)
C27 C26 N6 C25 . -0.2(3)
C27 C26 N6 C28 3_566 -178.1(2)
O2 C7 O1 Co1 . -1.5(3)
C2 C7 O1 Co1 . 178.62(13)
C3 C4 S1 O4 . 85.05(19)
C5 C4 S1 O4 . -95.66(19)
C3 C4 S1 O5 . -154.15(18)
C5 C4 S1 O5 . 25.1(2)
C3 C4 S1 O3 . -34.8(2)
C5 C4 S1 O3 . 144.53(18)

_cod_database_fobs_code 2021815
